data_1100587
loop_
_publ_author_name
'Krieger, Matthias'
'Geiseler, Gertraud'
'Harms, Klaus'
'Merle, Jan'
'Massa, Werner'
'Dehnicke, Kurt'

_publ_section_title
;
 Die Kristallstrukturen der Triarylzinkate
 [Mg~2~Br~3~(THF)~6~][ZnPh~3~] und [MgBr(THF)~5~][ZnMes~3~]
;
_journal_coden_ASTM ZAACAB
_journal_issue 9
_journal_name_full
;
 Zeitschrift fuer Anorganische und Allgemeine Chemie
;
_journal_page_first 1387
_journal_page_last 1388
_journal_paper_doi 10.1002/(sici)1521-3749(199809)624:9<1387::aid-zaac1387>3.0.co;2-m
_journal_volume 624
_journal_year 1998
_chemical_formula_sum 'C47 H73 Br Mg O5 Zn'
_space_group_IT_number 61
_symmetry_cell_setting orthorhombic
_symmetry_Int_Tables_number 61
_symmetry_space_group_name_Hall '-P 2ac 2ab'
_symmetry_space_group_name_H-M 'P b c a'
_cell_angle_alpha 90
_cell_angle_beta 90
_cell_angle_gamma 90
_cell_formula_units_Z 8
_cell_length_a 19.8876(10)
_cell_length_b 20.0341(10)
_cell_length_c 23.7074(10)
_cod_original_formula_sum 'C47 H73 Br1 Mg1 O5 Zn1'
_cod_database_code 1100587

loop_
_symmetry_equiv_pos_site_id
_symmetry_equiv_pos_as_xyz
1 x,y,z
2 1/2+x,y,1/2-z
3 x,1/2-y,1/2+z
4 1/2-x,1/2+y,z
5 -x,-y,-z
6 -1/2-x,-y,-1/2+z
7 -x,-1/2+y,-1/2-z
8 -1/2+x,-1/2-y,-z

loop_
_atom_site_label
_atom_site_type_symbol
_atom_site_fract_x
_atom_site_fract_y
_atom_site_fract_z
Zn1 Zn 0.79060(4) 0.17117(4) 0.42269(4)
Br1 Br 0.53043(4) 0.42749(5) 0.31301(4)
Mg1 Mg 0.40716(11) 0.40967(13) 0.28574(10)
O1 O 0.4044(3) 0.4944(2) 0.2308(2)
C1 C 0.8638(4) 0.2371(4) 0.4458(3)
O2 O 0.3039(2) 0.3989(2) 0.2672(2)
C2 C 0.8504(4) 0.3061(4) 0.4469(3)
O3 O 0.3973(2) 0.3220(3) 0.33366(19)
C3 C 0.8988(4) 0.3516(4) 0.4651(3)
H1 H 0.88810 0.39730 0.46520
O4 O 0.4319(2) 0.3513(2) 0.2144(2)
C4 C 0.9622(5) 0.3318(5) 0.4830(3)
C5 C 0.9755(4) 0.2643(5) 0.4810(3)
H2 H 1.01830 0.24920 0.49200
C6 C 0.9278(5) 0.2175(4) 0.4634(3)
C7 C 0.7497(4) 0.1083(4) 0.4801(3)
C8 C 0.7575(4) 0.0382(5) 0.4750(3)
C9 C 0.7277(4) -0.0048(4) 0.5126(3)
H3 H 0.73430 -0.05090 0.50770
C10 C 0.6887(4) 0.0162(5) 0.5574(4)
C11 C 0.6811(4) 0.0845(5) 0.5627(3)
H4 H 0.65490 0.10120 0.59260
C12 C 0.7104(4) 0.1295(4) 0.5258(3)
C13 C 0.7531(4) 0.1720(4) 0.3428(3)
C14 C 0.6888(4) 0.1983(4) 0.3310(3)
C15 C 0.6649(4) 0.2047(4) 0.2755(4)
H5 H 0.62230 0.22370 0.26930
C16 C 0.7020(4) 0.1840(4) 0.2303(3)
C17 C 0.7641(4) 0.1557(4) 0.2405(3)
H6 H 0.78980 0.13980 0.21010
C18 C 0.7897(4) 0.1501(4) 0.2956(3)
C19 C 0.3586(4) 0.5052(4) 0.1848(4)
H7 H 0.32200 0.53490 0.19650
H8 H 0.33920 0.46280 0.17230
C20 C 0.3982(5) 0.5364(4) 0.1381(4)
H9 H 0.37200 0.57150 0.11950
H10 H 0.41090 0.50290 0.10990
C21 C 0.4596(5) 0.5653(5) 0.1659(5)
H11 H 0.50060 0.54460 0.15100
H12 H 0.46200 0.61360 0.15980
C22 C 0.4513(4) 0.5498(4) 0.2272(4)
H13 H 0.49460 0.53750 0.24400
H14 H 0.43350 0.58870 0.24740
C23 C 0.2512(4) 0.4402(4) 0.2923(3)
H15 H 0.25640 0.48690 0.28090
H16 H 0.25300 0.43770 0.33360
C24 C 0.1863(4) 0.4121(5) 0.2707(4)
H17 H 0.16950 0.37680 0.29560
H18 H 0.15200 0.44700 0.26750
C25 C 0.2039(4) 0.3851(4) 0.2149(4)
H19 H 0.20400 0.42020 0.18620
H20 H 0.17260 0.34980 0.20350
C26 C 0.2731(4) 0.3578(4) 0.2239(3)
H21 H 0.27080 0.31110 0.23620
H22 H 0.29910 0.36000 0.18890
C27 C 0.4537(4) 0.2799(4) 0.3510(3)
H23 H 0.47780 0.29970 0.38300
H24 H 0.48540 0.27330 0.31980
C28 C 0.4210(4) 0.2152(4) 0.3675(3)
H25 H 0.41200 0.18740 0.33430
H26 H 0.44930 0.19010 0.39390
C29 C 0.3568(4) 0.2374(4) 0.3950(3)
H27 H 0.36440 0.25150 0.43410
H28 H 0.32290 0.20190 0.39450
C30 C 0.3362(4) 0.2954(4) 0.3582(3)
H29 H 0.30540 0.28040 0.32860
H30 H 0.31350 0.32960 0.38080
C31 C 0.4839(4) 0.3699(4) 0.1756(3)
H31 H 0.50740 0.40990 0.18880
H32 H 0.46520 0.37870 0.13820
C32 C 0.5306(4) 0.3117(4) 0.1739(4)
H33 H 0.56630 0.31640 0.20210
H34 H 0.55110 0.30720 0.13650
C33 C 0.4864(4) 0.2524(4) 0.1870(4)
H35 H 0.48230 0.22330 0.15400
H36 H 0.50510 0.22650 0.21840
C34 C 0.4190(3) 0.2814(4) 0.2027(3)
H37 H 0.38700 0.27660 0.17160
H38 H 0.40070 0.25910 0.23610
C35 C 0.7829(4) 0.3317(4) 0.4293(3)
H39 H 0.76530 0.30410 0.39910
H40 H 0.78720 0.37740 0.41610
H41 H 0.75230 0.33030 0.46120
C36 C 1.0139(4) 0.3829(4) 0.5018(4)
H42 H 1.05830 0.36900 0.48950
H43 H 1.01330 0.38650 0.54260
H44 H 1.00330 0.42600 0.48540
C37 C 0.9471(4) 0.1446(4) 0.4622(3)
H45 H 0.90940 0.11790 0.47510
H46 H 0.98530 0.13730 0.48680
H47 H 0.95880 0.13180 0.42400
C38 C 0.7986(4) 0.0106(4) 0.4263(3)
H48 H 0.80040 -0.03760 0.42900
H49 H 0.84380 0.02860 0.42800
H50 H 0.77780 0.02330 0.39090
C39 C 0.6549(4) -0.0326(4) 0.5969(3)
H51 H 0.63060 -0.06570 0.57510
H52 H 0.62390 -0.00890 0.62120
H53 H 0.68880 -0.05470 0.61980
C40 C 0.6983(4) 0.2037(4) 0.5338(3)
H54 H 0.73880 0.22820 0.52390
H55 H 0.68690 0.21250 0.57290
H56 H 0.66160 0.21800 0.50970
C41 C 0.6432(4) 0.2219(4) 0.3783(3)
H57 H 0.59700 0.22230 0.36520
H58 H 0.65610 0.26670 0.38950
H59 H 0.64730 0.19200 0.41020
C42 C 0.6771(4) 0.1965(4) 0.1706(3)
H60 H 0.70570 0.17300 0.14410
H61 H 0.67840 0.24390 0.16270
H62 H 0.63130 0.18040 0.16700
C43 C 0.8580(4) 0.1177(4) 0.3028(3)
H63 H 0.88080 0.13740 0.33500
H64 H 0.88460 0.12490 0.26910
H65 H 0.85240 0.07020 0.30900
O5 O 0.3778(2) 0.4657(3) 0.3571(2)
C44 C 0.3690(6) 0.5361(5) 0.3579(4)
H66 H 0.34820 0.56100 0.32910
C45 C 0.3948(6) 0.5624(5) 0.4062(5)
H67 H 0.35940 0.58550 0.42720
H68 H 0.43000 0.59480 0.39700
C46 C 0.4237(5) 0.5070(4) 0.4415(3)
H69 H 0.40870 0.51030 0.48070
H70 H 0.47290 0.50730 0.44040
C47 C 0.3956(4) 0.4453(4) 0.4133(3)
H71 H 0.42940 0.40970 0.41230
H72 H 0.35600 0.42900 0.43370

loop_
_atom_type_symbol
_atom_type_radius_bond
C 0.68
H 0.23
Br 1.21
Mg 1.10
O 0.68
Zn 1.45
